data_4505000
loop_
_publ_author_name
'Biradha, Kumar'
'Mahata, Goutam'

_publ_section_title
;
 Enclathration of Aromatic Molecules by the
 O&#x2212;H&#x00B7;&#x00B7;&#x00B7;N Supramolecular Adducts of
 Racemic-bis-\b-naphthol and 4,4&#x2018;-Bipyridine
;
_journal_issue 1
_journal_name_full 'Crystal Growth &amp; Design'
_journal_page_first 61
_journal_paper_doi 10.1021/cg049761u
_journal_volume 5
_journal_year 2005
_chemical_formula_sum 'C40 H30 N4 O2'
_chemical_formula_weight 598.68
_chemical_name_systematic
; 
 ? 
;
_space_group_IT_number 14
_symmetry_cell_setting monoclinic
_symmetry_space_group_name_Hall '-P 2yn'
_symmetry_space_group_name_H-M 'P 1 21/n 1'
_atom_sites_solution_hydrogens geom
_atom_sites_solution_primary direct
_atom_sites_solution_secondary difmap
_audit_creation_method SHELXL-97
_cell_angle_alpha 90.00
_cell_angle_beta 101.07(3)
_cell_angle_gamma 90.00
_cell_formula_units_Z 4
_cell_length_a 9.894(2)
_cell_length_b 18.022(4)
_cell_length_c 18.045(4)
_cell_measurement_reflns_used 25
_cell_measurement_temperature 293(2)
_cell_measurement_theta_max 14
_cell_measurement_theta_min 7
_cell_volume 3157.7(12)
_computing_structure_refinement 'SHELXL-97 (Sheldrick, 1997)'
_computing_structure_solution 'SHELXS-97 (Sheldrick, 1990)'
_diffrn_ambient_temperature 293(2)
_diffrn_measured_fraction_theta_full 0.999
_diffrn_measured_fraction_theta_max 0.999
_diffrn_measurement_device_type CAD4-MACH3
_diffrn_measurement_method /w-scan
_diffrn_radiation_monochromator graphite
_diffrn_radiation_source 'fine-focus sealed tube'
_diffrn_radiation_type MoK\a
_diffrn_radiation_wavelength 0.71073
_diffrn_reflns_av_R_equivalents 0.0338
_diffrn_reflns_av_sigmaI/netI 0.0814
_diffrn_reflns_limit_h_max 0
_diffrn_reflns_limit_h_min -11
_diffrn_reflns_limit_k_max 21
_diffrn_reflns_limit_k_min 0
_diffrn_reflns_limit_l_max 21
_diffrn_reflns_limit_l_min -21
_diffrn_reflns_number 5891
_diffrn_reflns_theta_full 24.97
_diffrn_reflns_theta_max 24.97
_diffrn_reflns_theta_min 1.61
_diffrn_standards_decay_% 0
_diffrn_standards_interval_time 60
_diffrn_standards_number 3
_exptl_absorpt_coefficient_mu 0.079
_exptl_absorpt_correction_type none
_exptl_crystal_colour 'dirty white'
_exptl_crystal_density_diffrn 1.259
_exptl_crystal_density_method 'not measured'
_exptl_crystal_description neeldes
_exptl_crystal_F_000 1256
_exptl_crystal_size_max 0.20
_exptl_crystal_size_mid 0.10
_exptl_crystal_size_min 0.10
_refine_diff_density_max 0.280
_refine_diff_density_min -0.308
_refine_diff_density_rms 0.065
_refine_ls_extinction_coef 0.0023(5)
_refine_ls_extinction_expression Fc^*^=kFc[1+0.001xFc^2^\l^3^/sin(2\q)]^-1/4^
_refine_ls_extinction_method SHELXL
_refine_ls_goodness_of_fit_ref 1.060
_refine_ls_hydrogen_treatment mixed
_refine_ls_matrix_type full
_refine_ls_number_parameters 424
_refine_ls_number_reflns 5549
_refine_ls_number_restraints 0
_refine_ls_restrained_S_all 1.060
_refine_ls_R_factor_all 0.1995
_refine_ls_R_factor_gt 0.0764
_refine_ls_shift/su_max 0.000
_refine_ls_shift/su_mean 0.000
_refine_ls_structure_factor_coef Fsqd
_refine_ls_weighting_details 'calc w=1/[\s^2^(Fo^2^)+(0.0502P)^2^+4.7140P] where P=(Fo^2^+2Fc^2^)/3'
_refine_ls_weighting_scheme calc
_refine_ls_wR_factor_gt 0.1503
_refine_ls_wR_factor_ref 0.2292
_reflns_number_gt 2460
_reflns_number_total 5549
_reflns_threshold_expression >2sigma(I)
_cod_data_source_file cg049761usi20040712_065649.cif
_cod_data_source_block 3
_cod_depositor_comments
;
The following automatic conversions were performed:

'_symmetry_cell_setting' value 'Monoclinic' changed to 'monoclinic'
according to /home/saulius/struct/CIF-dictionaries/cif_core.dic
dictionary named 'cif_core.dic' version 2.4.1 from 2010-06-29.

Automatic conversion script
Id: cif_fix_values 1715 2011-07-08 13:25:40Z adriana 
;
_cod_original_cell_volume 3157.8(11)
_cod_original_sg_symbol_H-M P2(1)/n
_cod_database_code 4505000

loop_
_symmetry_equiv_pos_as_xyz
'x, y, z'
'-x+1/2, y+1/2, -z+1/2'
'-x, -y, -z'
'x-1/2, -y-1/2, z-1/2'

loop_
_atom_site_label
_atom_site_type_symbol
_atom_site_fract_x
_atom_site_fract_y
_atom_site_fract_z
_atom_site_U_iso_or_equiv
_atom_site_adp_type
_atom_site_occupancy
_atom_site_symmetry_multiplicity
_atom_site_calc_flag
_atom_site_refinement_flags
O10 O 1.8099(4) 0.4183(2) 0.0634(2) 0.0790(12) Uani 1 1 d .
H10 H 1.788(8) 0.462(4) 0.021(4) 0.17(3) Uiso 1 1 d .
C10 C 1.9187(4) 0.4066(2) 0.1899(2) 0.0451(11) Uani 1 1 d .
C11 C 1.8669(5) 0.4514(3) 0.1298(3) 0.0536(12) Uani 1 1 d .
C12 C 1.8695(5) 0.5292(3) 0.1359(3) 0.0651(14) Uani 1 1 d .
H12 H 1.8329 0.5584 0.0945 0.078 Uiso 1 1 calc R
C13 C 1.9260(5) 0.5613(3) 0.2029(3) 0.0636(14) Uani 1 1 d .
H13 H 1.9282 0.6127 0.2066 0.076 Uiso 1 1 calc R
C14 C 2.0407(6) 0.5513(3) 0.3364(3) 0.0756(16) Uani 1 1 d .
H14 H 2.0451 0.6027 0.3405 0.091 Uiso 1 1 calc R
C15 C 2.0918(6) 0.5094(4) 0.3980(4) 0.0845(18) Uani 1 1 d .
H15 H 2.1301 0.5318 0.4436 0.101 Uiso 1 1 calc R
C16 C 2.0861(6) 0.4326(4) 0.3920(3) 0.0757(16) Uani 1 1 d .
H16 H 2.1212 0.4036 0.4339 0.091 Uiso 1 1 calc R
C17 C 2.0295(5) 0.3990(3) 0.3250(3) 0.0605(13) Uani 1 1 d .
H17 H 2.0259 0.3475 0.3225 0.073 Uiso 1 1 calc R
C18 C 1.9768(4) 0.4406(3) 0.2600(2) 0.0475(11) Uani 1 1 d .
C19 C 1.9807(5) 0.5189(3) 0.2659(3) 0.0536(12) Uani 1 1 d .
O20 O 1.7210(4) 0.3236(2) 0.2389(2) 0.0740(11) Uani 1 1 d .
H20 H 1.670(6) 0.291(3) 0.273(3) 0.11(2) Uiso 1 1 d .
C20 C 1.9117(4) 0.3247(2) 0.1805(2) 0.0433(10) Uani 1 1 d .
C21 C 1.8105(5) 0.2848(3) 0.2044(3) 0.0525(12) Uani 1 1 d .
C22 C 1.8007(5) 0.2080(3) 0.1940(3) 0.0619(14) Uani 1 1 d .
H22 H 1.7315 0.1819 0.2110 0.074 Uiso 1 1 calc R
C23 C 1.8914(6) 0.1709(3) 0.1593(3) 0.0614(14) Uani 1 1 d .
H23 H 1.8819 0.1200 0.1513 0.074 Uiso 1 1 calc R
C24 C 2.0961(6) 0.1714(3) 0.1005(3) 0.0660(15) Uani 1 1 d .
H24 H 2.0897 0.1202 0.0944 0.079 Uiso 1 1 calc R
C25 C 2.1979(6) 0.2085(3) 0.0758(3) 0.0714(15) Uani 1 1 d .
H25 H 2.2613 0.1830 0.0535 0.086 Uiso 1 1 calc R
C26 C 2.2067(5) 0.2858(3) 0.0843(3) 0.0632(14) Uani 1 1 d .
H26 H 2.2754 0.3117 0.0666 0.076 Uiso 1 1 calc R
C27 C 2.1155(5) 0.3233(3) 0.1183(2) 0.0526(12) Uani 1 1 d .
H27 H 2.1245 0.3745 0.1240 0.063 Uiso 1 1 calc R
C28 C 2.0083(5) 0.2870(2) 0.1450(2) 0.0456(11) Uani 1 1 d .
C29 C 1.9985(5) 0.2092(3) 0.1356(2) 0.0504(11) Uani 1 1 d .
N31 N 2.6998(6) 0.4980(3) 0.9381(3) 0.0819(14) Uani 1 1 d .
N30 N 2.3707(6) 0.5568(3) 0.5588(3) 0.0870(15) Uani 1 1 d .
C30 C 2.5056(8) 0.5588(3) 0.5807(3) 0.0847(18) Uani 1 1 d .
H30 H 2.5578 0.5678 0.5440 0.102 Uiso 1 1 calc R
C31 C 2.5749(6) 0.5488(3) 0.6529(3) 0.0701(15) Uani 1 1 d .
H31 H 2.6706 0.5507 0.6640 0.084 Uiso 1 1 calc R
C32 C 2.5014(5) 0.5357(3) 0.7095(3) 0.0551(12) Uani 1 1 d .
C33 C 2.3598(6) 0.5331(3) 0.6881(3) 0.0666(14) Uani 1 1 d .
H33 H 2.3053 0.5242 0.7238 0.080 Uiso 1 1 calc R
C34 C 2.3000(6) 0.5438(4) 0.6135(4) 0.0865(19) Uani 1 1 d .
H34 H 2.2044 0.5420 0.6003 0.104 Uiso 1 1 calc R
C35 C 2.7548(6) 0.4751(3) 0.8811(4) 0.0780(17) Uani 1 1 d .
H35 H 2.8383 0.4500 0.8921 0.094 Uiso 1 1 calc R
C36 C 2.6961(5) 0.4861(3) 0.8057(3) 0.0692(15) Uani 1 1 d .
H36 H 2.7392 0.4690 0.7675 0.083 Uiso 1 1 calc R
C37 C 2.5707(5) 0.5236(3) 0.7886(3) 0.0542(12) Uani 1 1 d .
C38 C 2.5139(6) 0.5474(3) 0.8486(3) 0.0710(15) Uani 1 1 d .
H38 H 2.4301 0.5724 0.8399 0.085 Uiso 1 1 calc R
C39 C 2.5820(7) 0.5340(3) 0.9217(3) 0.0768(16) Uani 1 1 d .
H39 H 2.5426 0.5512 0.9612 0.092 Uiso 1 1 calc R
N41 N 1.5441(4) 0.2581(2) 0.3149(2) 0.0599(11) Uani 1 1 d .
N40 N 0.9431(6) 0.1932(4) 0.4644(3) 0.108(2) Uani 1 1 d .
C40 C 1.0565(7) 0.2202(5) 0.5072(4) 0.107(2) Uani 1 1 d .
H40 H 1.0550 0.2312 0.5573 0.129 Uiso 1 1 calc R
C41 C 1.1765(6) 0.2328(4) 0.4810(3) 0.0784(18) Uani 1 1 d .
H41 H 1.2535 0.2515 0.5134 0.094 Uiso 1 1 calc R
C42 C 1.1825(5) 0.2175(3) 0.4064(3) 0.0603(13) Uani 1 1 d .
C43 C 1.0634(5) 0.1893(3) 0.3626(3) 0.0711(15) Uani 1 1 d .
H43 H 1.0610 0.1778 0.3121 0.085 Uiso 1 1 calc R
C44 C 0.9489(6) 0.1783(4) 0.3937(4) 0.096(2) Uani 1 1 d .
H44 H 0.8705 0.1591 0.3629 0.116 Uiso 1 1 calc R
C45 C 1.4187(5) 0.2623(3) 0.2725(3) 0.0647(14) Uani 1 1 d .
H45 H 1.4106 0.2749 0.2219 0.078 Uiso 1 1 calc R
C46 C 1.3003(5) 0.2490(3) 0.2996(3) 0.0640(14) Uani 1 1 d .
H46 H 1.2150 0.2522 0.2674 0.077 Uiso 1 1 calc R
C47 C 1.3080(5) 0.2308(3) 0.3744(2) 0.0495(11) Uani 1 1 d .
C48 C 1.4378(5) 0.2279(3) 0.4193(3) 0.0617(13) Uani 1 1 d .
H48 H 1.4486 0.2165 0.4703 0.074 Uiso 1 1 calc R
C49 C 1.5516(5) 0.2420(3) 0.3872(3) 0.0639(14) Uani 1 1 d .
H49 H 1.6382 0.2401 0.4183 0.077 Uiso 1 1 calc R

loop_
_atom_site_aniso_label
_atom_site_aniso_U_11
_atom_site_aniso_U_22
_atom_site_aniso_U_33
_atom_site_aniso_U_23
_atom_site_aniso_U_13
_atom_site_aniso_U_12
O10 0.109(3) 0.061(2) 0.059(2) 0.0066(19) -0.006(2) 0.002(2)
C10 0.047(3) 0.041(2) 0.047(3) 0.001(2) 0.011(2) 0.005(2)
C11 0.058(3) 0.047(3) 0.057(3) 0.003(2) 0.014(2) -0.003(2)
C12 0.072(4) 0.049(3) 0.076(4) 0.012(3) 0.019(3) 0.004(3)
C13 0.068(3) 0.043(3) 0.082(4) -0.005(3) 0.021(3) 0.004(3)
C14 0.069(4) 0.065(4) 0.095(4) -0.026(3) 0.022(3) -0.013(3)
C15 0.075(4) 0.098(5) 0.078(4) -0.021(4) 0.008(3) -0.010(4)
C16 0.073(4) 0.090(5) 0.061(3) -0.008(3) 0.005(3) 0.002(3)
C17 0.055(3) 0.066(3) 0.060(3) -0.008(3) 0.010(2) 0.002(3)
C18 0.038(2) 0.059(3) 0.047(3) 0.002(2) 0.012(2) 0.002(2)
C19 0.053(3) 0.052(3) 0.059(3) -0.010(2) 0.017(2) 0.001(2)
O20 0.075(3) 0.065(2) 0.096(3) 0.009(2) 0.050(2) 0.004(2)
C20 0.047(3) 0.036(2) 0.048(2) 0.0014(19) 0.015(2) 0.004(2)
C21 0.056(3) 0.048(3) 0.054(3) 0.007(2) 0.013(2) -0.005(2)
C22 0.075(4) 0.050(3) 0.061(3) 0.012(2) 0.013(3) -0.020(3)
C23 0.089(4) 0.041(3) 0.053(3) -0.002(2) 0.010(3) -0.001(3)
C24 0.086(4) 0.054(3) 0.054(3) -0.005(2) 0.003(3) 0.017(3)
C25 0.074(4) 0.076(4) 0.064(3) -0.004(3) 0.012(3) 0.025(3)
C26 0.048(3) 0.087(4) 0.055(3) -0.005(3) 0.011(2) 0.003(3)
C27 0.059(3) 0.053(3) 0.046(3) -0.007(2) 0.011(2) -0.002(2)
C28 0.050(3) 0.043(3) 0.042(2) 0.005(2) 0.002(2) -0.001(2)
C29 0.061(3) 0.048(3) 0.043(3) 0.002(2) 0.010(2) 0.002(2)
N31 0.100(4) 0.070(3) 0.073(3) 0.013(3) 0.007(3) 0.000(3)
N30 0.094(4) 0.100(4) 0.063(3) -0.010(3) 0.003(3) 0.007(3)
C30 0.106(5) 0.093(5) 0.061(4) 0.006(3) 0.031(4) -0.002(4)
C31 0.071(4) 0.086(4) 0.056(3) 0.000(3) 0.019(3) -0.005(3)
C32 0.057(3) 0.054(3) 0.054(3) -0.004(2) 0.011(2) 0.000(2)
C33 0.062(3) 0.072(4) 0.066(3) -0.005(3) 0.013(3) 0.000(3)
C34 0.068(4) 0.099(5) 0.089(5) -0.017(4) 0.009(4) 0.012(4)
C35 0.060(4) 0.076(4) 0.092(5) 0.013(3) 0.000(3) 0.003(3)
C36 0.059(3) 0.075(4) 0.075(4) 0.004(3) 0.017(3) 0.003(3)
C37 0.050(3) 0.057(3) 0.057(3) 0.006(2) 0.015(2) -0.001(2)
C38 0.075(4) 0.076(4) 0.065(3) 0.005(3) 0.022(3) 0.018(3)
C39 0.092(5) 0.077(4) 0.065(4) 0.012(3) 0.024(3) 0.009(4)
N41 0.053(3) 0.076(3) 0.053(2) 0.000(2) 0.018(2) 0.001(2)
N40 0.077(4) 0.169(6) 0.086(4) 0.027(4) 0.037(3) -0.005(4)
C40 0.080(5) 0.181(8) 0.069(4) 0.006(5) 0.033(4) 0.000(5)
C41 0.054(3) 0.128(5) 0.051(3) 0.006(3) 0.007(3) 0.008(3)
C42 0.054(3) 0.071(3) 0.055(3) 0.015(3) 0.008(2) 0.005(3)
C43 0.048(3) 0.095(4) 0.070(3) 0.013(3) 0.010(3) -0.009(3)
C44 0.061(4) 0.128(6) 0.099(5) 0.021(5) 0.014(4) -0.017(4)
C45 0.063(3) 0.082(4) 0.052(3) 0.012(3) 0.019(3) 0.003(3)
C46 0.055(3) 0.085(4) 0.051(3) 0.014(3) 0.007(2) 0.002(3)
C47 0.042(3) 0.056(3) 0.049(3) 0.004(2) 0.006(2) 0.000(2)
C48 0.053(3) 0.085(4) 0.047(3) -0.001(3) 0.008(2) -0.006(3)
C49 0.055(3) 0.080(4) 0.057(3) -0.012(3) 0.011(2) -0.007(3)

loop_
_atom_type_symbol
_atom_type_description
_atom_type_scat_dispersion_real
_atom_type_scat_dispersion_imag
_atom_type_scat_source
C C 0.0033 0.0016 'International Tables Vol C Tables 4.2.6.8 and 6.1.1.4'
H H 0.0000 0.0000 'International Tables Vol C Tables 4.2.6.8 and 6.1.1.4'
N N 0.0061 0.0033 'International Tables Vol C Tables 4.2.6.8 and 6.1.1.4'
O O 0.0106 0.0060 'International Tables Vol C Tables 4.2.6.8 and 6.1.1.4'

loop_
_geom_angle_atom_site_label_1
_geom_angle_atom_site_label_2
_geom_angle_atom_site_label_3
_geom_angle
C11 C10 C18 118.4(4)
C11 C10 C20 119.6(4)
C18 C10 C20 122.0(4)
O10 C11 C10 117.8(4)
O10 C11 C12 120.4(5)
C10 C11 C12 121.8(5)
C13 C12 C11 119.5(5)
C12 C13 C19 121.5(5)
C15 C14 C19 122.0(5)
C14 C15 C16 119.2(6)
C17 C16 C15 120.8(6)
C16 C17 C18 121.5(5)
C17 C18 C19 118.0(4)
C17 C18 C10 122.2(4)
C19 C18 C10 119.7(4)
C13 C19 C18 119.1(4)
C13 C19 C14 122.5(5)
C18 C19 C14 118.4(5)
C21 C20 C28 119.2(4)
C21 C20 C10 120.4(4)
C28 C20 C10 120.3(4)
C20 C21 O20 116.8(4)
C20 C21 C22 120.9(5)
O20 C21 C22 122.2(4)
C23 C22 C21 120.9(5)
C22 C23 C29 120.1(4)
C25 C24 C29 121.4(5)
C24 C25 C26 119.3(5)
C27 C26 C25 120.6(5)
C26 C27 C28 122.1(5)
C27 C28 C20 123.3(4)
C27 C28 C29 117.3(4)
C20 C28 C29 119.4(4)
C23 C29 C28 119.4(4)
C23 C29 C24 121.2(5)
C28 C29 C24 119.3(5)
C39 N31 C35 117.3(5)
C30 N30 C34 115.3(5)
N30 C30 C31 125.3(6)
C30 C31 C32 119.3(5)
C31 C32 C33 116.7(5)
C31 C32 C37 121.8(5)
C33 C32 C37 121.5(4)
C34 C33 C32 119.4(5)
N30 C34 C33 124.0(6)
N31 C35 C36 124.2(6)
C35 C36 C37 118.3(5)
C38 C37 C36 117.1(5)
C38 C37 C32 121.9(5)
C36 C37 C32 121.0(4)
C39 C38 C37 119.8(5)
N31 C39 C38 123.3(6)
C49 N41 C45 116.7(4)
C44 N40 C40 116.7(6)
N40 C40 C41 123.4(6)
C40 C41 C42 120.0(6)
C43 C42 C41 115.9(5)
C43 C42 C47 121.3(5)
C41 C42 C47 122.7(5)
C44 C43 C42 119.9(6)
N40 C44 C43 124.1(6)
N41 C45 C46 123.4(5)
C45 C46 C47 120.0(5)
C48 C47 C46 117.1(4)
C48 C47 C42 121.1(4)
C46 C47 C42 121.8(4)
C47 C48 C49 119.1(5)
N41 C49 C48 123.7(5)

loop_
_geom_bond_atom_site_label_1
_geom_bond_atom_site_label_2
_geom_bond_distance
O10 C11 1.361(6)
C10 C11 1.369(6)
C10 C18 1.424(6)
C10 C20 1.487(6)
C11 C12 1.405(6)
C12 C13 1.359(7)
C13 C19 1.389(7)
C14 C15 1.357(8)
C14 C19 1.423(7)
C15 C16 1.388(8)
C16 C17 1.372(7)
C17 C18 1.405(6)
C18 C19 1.414(6)
O20 C21 1.368(6)
C20 C21 1.368(6)
C20 C28 1.421(6)
C21 C22 1.397(6)
C22 C23 1.365(7)
C23 C29 1.399(7)
C24 C25 1.353(7)
C24 C29 1.425(7)
C25 C26 1.402(7)
C26 C27 1.364(6)
C27 C28 1.407(6)
C28 C29 1.414(6)
N31 C39 1.317(7)
N31 C35 1.319(7)
N30 C30 1.318(7)
N30 C34 1.335(7)
C30 C31 1.362(7)
C31 C32 1.382(6)
C32 C33 1.381(7)
C32 C37 1.476(6)
C33 C34 1.377(7)
C35 C36 1.387(7)
C36 C37 1.393(6)
C37 C38 1.381(6)
C38 C39 1.382(7)
N41 C49 1.325(6)
N41 C45 1.329(6)
N40 C44 1.316(8)
N40 C40 1.326(8)
C40 C41 1.378(8)
C41 C42 1.386(7)
C42 C43 1.383(7)
C42 C47 1.487(6)
C43 C44 1.372(7)
C45 C46 1.375(6)
C46 C47 1.376(6)
C47 C48 1.382(6)
C48 C49 1.384(6)

loop_
_cod_related_entry_id
_cod_related_entry_database
_cod_related_entry_code
1 ChemSpider 28561759
